data_2221869
loop_
_publ_author_name
'H\"okelek, Tuncer'
'Dal, Hakan'
'Tercan, Bar\?i\,s'
'\"Ozbek, F. Elif'
'Necefo\(glu, Hacali'

_publ_section_title
Diaquabis(2-bromobenzoato-\k<i>O</i>)bis(<i>N</i>,<i>N</i>-diethylnicotinamide-\k<i>N</i>^1^)manganese(II)
_journal_coeditor_code XU2511
_journal_issue 5
_journal_name_full 'Acta Crystallographica Section E'
_journal_page_first m533
_journal_page_last m534
_journal_paper_doi 10.1107/S160053680901383X
_journal_volume 65
_journal_year 2009
_chemical_formula_iupac '[Mn (C7 H4 Br O2)2 (C10 H14 N2 O)2 (H2 O)2]'
_chemical_formula_moiety 'C34 H40 Br2 Mn N4 O8'
_chemical_formula_sum 'C34 H40 Br2 Mn N4 O8'
_chemical_formula_weight 847.46
_chemical_name_systematic
;
Diaquabis(2-bromobenzoato-\k<i>O</i>)bis(<i>N</i>,<i>N</i>-
diethylnicotinamide-\k<i>N</i>^1^)manganese(II)
;
_space_group_IT_number 14
_symmetry_cell_setting monoclinic
_symmetry_space_group_name_Hall '-P 2yn'
_symmetry_space_group_name_H-M 'P 1 21/n 1'
_atom_sites_solution_hydrogens geom
_atom_sites_solution_primary direct
_atom_sites_solution_secondary difmap
_audit_creation_method SHELXL-97
_cell_angle_alpha 90.00
_cell_angle_beta 114.7980(10)
_cell_angle_gamma 90.00
_cell_formula_units_Z 2
_cell_length_a 13.3022(2)
_cell_length_b 10.2746(2)
_cell_length_c 15.0010(3)
_cell_measurement_reflns_used 9053
_cell_measurement_temperature 100(2)
_cell_measurement_theta_max 28.32
_cell_measurement_theta_min 2.48
_cell_volume 1861.21(6)
_computing_cell_refinement 'SAINT (Bruker, 2007)'
_computing_data_collection 'APEX2 (Bruker, 2007)'
_computing_data_reduction 'SAINT (Bruker, 2007)'
_computing_molecular_graphics 'ORTEP-3 for Windows (Farrugia, 1997)'
_computing_publication_material 'WinGX (Farrugia, 1999)'
_computing_structure_refinement 'SHELXL97 (Sheldrick, 2008)'
_computing_structure_solution 'SHELXS97 (Sheldrick, 2008)'
_diffrn_ambient_temperature 100(2)
_diffrn_measured_fraction_theta_full 0.998
_diffrn_measured_fraction_theta_max 0.998
_diffrn_measurement_device_type 'Bruker Kappa APEXII CCD area-detector'
_diffrn_measurement_method '\f and \w'
_diffrn_radiation_monochromator graphite
_diffrn_radiation_source 'fine-focus sealed tube'
_diffrn_radiation_type MoK\a
_diffrn_radiation_wavelength 0.71073
_diffrn_reflns_av_R_equivalents 0.0566
_diffrn_reflns_av_sigmaI/netI 0.0402
_diffrn_reflns_limit_h_max 15
_diffrn_reflns_limit_h_min -17
_diffrn_reflns_limit_k_max 13
_diffrn_reflns_limit_k_min -12
_diffrn_reflns_limit_l_max 20
_diffrn_reflns_limit_l_min -16
_diffrn_reflns_number 17076
_diffrn_reflns_theta_full 28.32
_diffrn_reflns_theta_max 28.32
_diffrn_reflns_theta_min 1.72
_diffrn_standards_number 0
_exptl_absorpt_coefficient_mu 2.555
_exptl_absorpt_correction_T_max 0.525
_exptl_absorpt_correction_T_min 0.326
_exptl_absorpt_correction_type multi-scan
_exptl_absorpt_process_details '(SADABS; Bruker, 2005)'
_exptl_crystal_colour colorless
_exptl_crystal_density_diffrn 1.512
_exptl_crystal_density_method 'not measured'
_exptl_crystal_description block
_exptl_crystal_F_000 862
_exptl_crystal_size_max 0.45
_exptl_crystal_size_mid 0.40
_exptl_crystal_size_min 0.25
_refine_diff_density_max 0.587
_refine_diff_density_min -0.588
_refine_ls_extinction_method none
_refine_ls_goodness_of_fit_ref 1.029
_refine_ls_hydrogen_treatment mixed
_refine_ls_matrix_type full
_refine_ls_number_parameters 233
_refine_ls_number_reflns 4637
_refine_ls_number_restraints 2
_refine_ls_restrained_S_all 1.040
_refine_ls_R_factor_all 0.0336
_refine_ls_R_factor_gt 0.0264
_refine_ls_shift/su_max 0.000
_refine_ls_shift/su_mean 0.000
_refine_ls_structure_factor_coef Fsqd
_refine_ls_weighting_details 'calc w=1/[\s^2^(Fo^2^)+(0.0399P)^2^] where P=(Fo^2^+2Fc^2^)/3'
_refine_ls_weighting_scheme calc
_refine_ls_wR_factor_gt 0.0695
_refine_ls_wR_factor_ref 0.0710
_reflns_number_gt 3922
_reflns_number_total 4637
_reflns_threshold_expression I>2\s(I)
_cod_data_source_file xu2511.cif
_cod_data_source_block I
_cod_original_sg_symbol_H-M 'P 21/n'
_cod_database_code 2221869
_cod_database_fobs_code 2221869

loop_
_symmetry_equiv_pos_as_xyz
'x, y, z'
'-x+1/2, y+1/2, -z+1/2'
'-x, -y, -z'
'x-1/2, -y-1/2, z-1/2'

loop_
_atom_site_type_symbol
_atom_site_label
_atom_site_fract_x
_atom_site_fract_y
_atom_site_fract_z
_atom_site_U_iso_or_equiv
_atom_site_adp_type
_atom_site_calc_flag
_atom_site_refinement_flags
_atom_site_occupancy
_atom_site_disorder_assembly
_atom_site_disorder_group
Br Br1 0.176953(14) 0.137004(17) 0.070995(13) 0.02474(7) Uani d . 1 . .
Mn Mn1 0.5000 0.0000 0.0000 0.00895(8) Uani d S 1 . .
O O1 0.46956(9) 0.04297(11) 0.12498(8) 0.0153(2) Uani d . 1 . .
O O2 0.35938(11) -0.11949(11) 0.12779(10) 0.0265(3) Uani d . 1 . .
O O3 0.06295(9) 0.11431(10) -0.39690(8) 0.0144(2) Uani d . 1 . .
O O4 0.61923(9) 0.16153(10) 0.03877(9) 0.0134(2) Uani d D 1 . .
H H41 0.6063(18) 0.2388(16) 0.0553(16) 0.041(6) Uiso d D 1 . .
H H42 0.632(2) 0.172(2) -0.0145(17) 0.052(7) Uiso d D 1 . .
N N1 0.35321(11) 0.13017(12) -0.09491(10) 0.0123(3) Uani d . 1 . .
N N2 0.01375(11) -0.00098(12) -0.29333(10) 0.0152(3) Uani d . 1 . .
C C1 0.40415(13) -0.01189(14) 0.15435(12) 0.0136(3) Uani d . 1 . .
C C2 0.38124(13) 0.06516(15) 0.22986(12) 0.0141(3) Uani d . 1 . .
C C3 0.45806(14) 0.06857(16) 0.32723(13) 0.0200(4) Uani d . 1 . .
H H3 0.5218 0.0181 0.3470 0.024 Uiso calc R 1 . .
C C4 0.44137(15) 0.14586(17) 0.39540(14) 0.0240(4) Uani d . 1 . .
H H4 0.4930 0.1461 0.4606 0.029 Uiso calc R 1 . .
C C5 0.34710(15) 0.22313(17) 0.36604(14) 0.0242(4) Uani d . 1 . .
H H5 0.3369 0.2772 0.4113 0.029 Uiso calc R 1 . .
C C6 0.26873(15) 0.21982(16) 0.27000(13) 0.0219(4) Uani d . 1 . .
H H6 0.2052 0.2706 0.2504 0.026 Uiso calc R 1 . .
C C7 0.28573(14) 0.14001(15) 0.20293(13) 0.0171(3) Uani d . 1 . .
C C8 0.35223(13) 0.25953(15) -0.08357(12) 0.0139(3) Uani d . 1 . .
H H8 0.4130 0.2986 -0.0338 0.017 Uiso calc R 1 . .
C C9 0.26460(13) 0.33756(15) -0.14278(12) 0.0149(3) Uani d . 1 . .
H H9 0.2667 0.4270 -0.1325 0.018 Uiso calc R 1 . .
C C10 0.17407(13) 0.28093(15) -0.21728(11) 0.0134(3) Uani d . 1 . .
H H10 0.1152 0.3315 -0.2591 0.016 Uiso calc R 1 . .
C C11 0.17314(12) 0.14640(14) -0.22823(11) 0.0113(3) Uani d . 1 . .
C C12 0.26426(13) 0.07572(15) -0.16601(11) 0.0128(3) Uani d . 1 . .
H H12 0.2636 -0.0141 -0.1740 0.015 Uiso calc R 1 . .
C C13 0.07865(12) 0.08409(14) -0.31173(11) 0.0117(3) Uani d . 1 . .
C C14 -0.08298(13) -0.05404(16) -0.37648(12) 0.0168(3) Uani d . 1 . .
H H14A -0.0981 -0.1413 -0.3605 0.020 Uiso calc R 1 . .
H H14B -0.0667 -0.0597 -0.4336 0.020 Uiso calc R 1 . .
C C15 -0.18463(14) 0.03062(18) -0.40047(13) 0.0235(4) Uani d . 1 . .
H H15A -0.2464 -0.0065 -0.4547 0.035 Uiso calc R 1 . .
H H15B -0.1704 0.1165 -0.4176 0.035 Uiso calc R 1 . .
H H15C -0.2014 0.0354 -0.3442 0.035 Uiso calc R 1 . .
C C16 0.02318(16) -0.0346(2) -0.19523(13) 0.0260(4) Uani d . 1 . .
H H16A -0.0491 -0.0271 -0.1944 0.031 Uiso calc R 1 . .
H H16B 0.0723 0.0271 -0.1480 0.031 Uiso calc R 1 . .
C C17 0.06717(17) -0.1714(2) -0.16447(16) 0.0389(5) Uani d . 1 . .
H H17A 0.0675 -0.1908 -0.1018 0.058 Uiso calc R 1 . .
H H17B 0.1412 -0.1772 -0.1598 0.058 Uiso calc R 1 . .
H H17C 0.0206 -0.2325 -0.2124 0.058 Uiso calc R 1 . .

loop_
_atom_site_aniso_label
_atom_site_aniso_U_11
_atom_site_aniso_U_22
_atom_site_aniso_U_33
_atom_site_aniso_U_12
_atom_site_aniso_U_13
_atom_site_aniso_U_23
Br1 0.02537(11) 0.02991(12) 0.01674(11) 0.00564(7) 0.00666(8) 0.00140(7)
Mn1 0.01037(16) 0.00854(16) 0.00656(16) 0.00002(11) 0.00220(13) -0.00012(12)
O1 0.0178(6) 0.0177(6) 0.0119(6) -0.0049(4) 0.0078(5) -0.0046(5)
O2 0.0454(8) 0.0146(6) 0.0338(8) -0.0101(5) 0.0306(7) -0.0087(5)
O3 0.0192(6) 0.0130(5) 0.0066(6) -0.0024(4) 0.0010(5) 0.0012(4)
O4 0.0178(6) 0.0090(6) 0.0128(6) -0.0001(4) 0.0057(5) -0.0003(5)
N1 0.0136(6) 0.0121(7) 0.0091(7) 0.0002(5) 0.0027(5) -0.0007(5)
N2 0.0166(7) 0.0172(7) 0.0090(7) -0.0036(5) 0.0025(6) 0.0004(5)
C1 0.0171(8) 0.0119(8) 0.0119(8) 0.0026(6) 0.0062(6) 0.0009(6)
C2 0.0206(8) 0.0114(8) 0.0144(8) -0.0035(6) 0.0115(7) -0.0020(6)
C3 0.0202(8) 0.0218(9) 0.0188(9) -0.0021(7) 0.0091(7) -0.0042(7)
C4 0.0269(10) 0.0301(10) 0.0152(9) -0.0074(7) 0.0090(8) -0.0064(7)
C5 0.0345(10) 0.0221(9) 0.0237(10) -0.0058(7) 0.0198(9) -0.0100(8)
C6 0.0277(9) 0.0199(9) 0.0241(10) 0.0020(7) 0.0167(8) -0.0021(7)
C7 0.0220(8) 0.0163(8) 0.0156(9) -0.0026(6) 0.0105(7) -0.0008(7)
C8 0.0146(7) 0.0141(8) 0.0103(8) -0.0026(6) 0.0026(6) -0.0029(6)
C9 0.0192(8) 0.0099(7) 0.0134(8) 0.0001(6) 0.0046(7) -0.0010(6)
C10 0.0153(7) 0.0116(8) 0.0108(8) 0.0034(6) 0.0031(6) 0.0030(6)
C11 0.0132(7) 0.0121(7) 0.0069(7) -0.0014(5) 0.0026(6) -0.0001(6)
C12 0.0159(7) 0.0100(7) 0.0107(8) -0.0001(6) 0.0039(6) -0.0005(6)
C13 0.0126(7) 0.0072(7) 0.0113(8) 0.0023(5) 0.0009(6) -0.0006(6)
C14 0.0180(8) 0.0154(8) 0.0133(8) -0.0069(6) 0.0029(7) -0.0026(7)
C15 0.0183(9) 0.0289(10) 0.0187(9) -0.0024(7) 0.0034(7) 0.0039(8)
C16 0.0259(9) 0.0396(11) 0.0107(9) -0.0125(8) 0.0057(7) 0.0022(8)
C17 0.0293(11) 0.0481(13) 0.0277(12) -0.0096(9) 0.0005(9) 0.0242(10)

loop_
_atom_type_symbol
_atom_type_description
_atom_type_scat_dispersion_real
_atom_type_scat_dispersion_imag
_atom_type_scat_source
C C 0.0030 0.0020 'International Tables Vol C Tables 4.2.6.8 and 6.1.1.4'
H H 0.0000 0.0000 'International Tables Vol C Tables 4.2.6.8 and 6.1.1.4'
Br Br -0.2900 2.4600 'International Tables Vol C Tables 4.2.6.8 and 6.1.1.4'
Mn Mn 0.3370 0.7280 'International Tables Vol C Tables 4.2.6.8 and 6.1.1.4'
N N 0.0060 0.0030 'International Tables Vol C Tables 4.2.6.8 and 6.1.1.4'
O O 0.0110 0.0060 'International Tables Vol C Tables 4.2.6.8 and 6.1.1.4'

loop_
_geom_angle_atom_site_label_1
_geom_angle_atom_site_label_2
_geom_angle_atom_site_label_3
_geom_angle_site_symmetry_1
_geom_angle_site_symmetry_3
_geom_angle
_geom_angle_publ_flag
O1 Mn1 O1 . 3_655 180.00(5) ?
O1 Mn1 O4 . . 89.60(4) .
O1 Mn1 O4 3_655 . 90.40(4) .
O1 Mn1 O4 . 3_655 90.40(4) ?
O1 Mn1 O4 3_655 3_655 89.60(4) ?
O1 Mn1 N1 . 3_655 90.07(4) ?
O1 Mn1 N1 3_655 3_655 89.93(4) ?
O1 Mn1 N1 . . 89.93(4) .
O1 Mn1 N1 3_655 . 90.07(4) .
O4 Mn1 O4 . 3_655 180.00(6) ?
O4 Mn1 N1 . 3_655 86.81(4) ?
O4 Mn1 N1 3_655 3_655 93.19(4) ?
O4 Mn1 N1 . . 93.19(4) .
O4 Mn1 N1 3_655 . 86.81(4) .
N1 Mn1 N1 3_655 . 180.00(7) ?
C1 O1 Mn1 . . 129.08(10) ?
Mn1 O4 H41 . . 123.9(14) ?
Mn1 O4 H42 . . 103.8(16) ?
H41 O4 H42 . . 106.6(19) ?
C8 N1 Mn1 . . 123.27(10) ?
C12 N1 Mn1 . . 119.15(10) ?
C12 N1 C8 . . 117.58(13) ?
C13 N2 C14 . . 118.59(13) ?
C13 N2 C16 . . 124.83(14) ?
C16 N2 C14 . . 116.15(13) ?
O1 C1 C2 . . 114.36(13) ?
O2 C1 O1 . . 126.53(14) ?
O2 C1 C2 . . 119.11(13) ?
C3 C2 C1 . . 120.67(14) ?
C3 C2 C7 . . 118.09(14) ?
C7 C2 C1 . . 121.15(15) ?
C2 C3 H3 . . 119.5 ?
C4 C3 C2 . . 121.09(16) ?
C4 C3 H3 . . 119.5 ?
C3 C4 C5 . . 119.76(17) ?
C3 C4 H4 . . 120.1 ?
C5 C4 H4 . . 120.1 ?
C6 C5 C4 . . 120.18(16) ?
C6 C5 H5 . . 119.9 ?
C4 C5 H5 . . 119.9 ?
C5 C6 C7 . . 119.34(16) ?
C5 C6 H6 . . 120.3 ?
C7 C6 H6 . . 120.3 ?
C2 C7 Br1 . . 119.80(12) ?
C6 C7 Br1 . . 118.70(13) ?
C6 C7 C2 . . 121.48(17) ?
N1 C8 C9 . . 122.84(14) ?
N1 C8 H8 . . 118.6 ?
C9 C8 H8 . . 118.6 ?
C8 C9 H9 . . 120.4 ?
C10 C9 C8 . . 119.22(14) ?
C10 C9 H9 . . 120.4 ?
C9 C10 C11 . . 118.39(14) ?
C9 C10 H10 . . 120.8 ?
C11 C10 H10 . . 120.8 ?
C10 C11 C13 . . 119.12(13) ?
C12 C11 C10 . . 118.64(14) ?
C12 C11 C13 . . 122.03(13) ?
N1 C12 C11 . . 123.30(14) ?
N1 C12 H12 . . 118.4 ?
C11 C12 H12 . . 118.4 ?
O3 C13 N2 . . 122.04(14) ?
O3 C13 C11 . . 118.24(13) ?
N2 C13 C11 . . 119.71(13) ?
N2 C14 C15 . . 111.35(14) ?
N2 C14 H14A . . 109.4 ?
N2 C14 H14B . . 109.4 ?
C15 C14 H14A . . 109.4 ?
C15 C14 H14B . . 109.4 ?
H14A C14 H14B . . 108.0 ?
C14 C15 H15A . . 109.5 ?
C14 C15 H15B . . 109.5 ?
C14 C15 H15C . . 109.5 ?
H15A C15 H15B . . 109.5 ?
H15A C15 H15C . . 109.5 ?
H15B C15 H15C . . 109.5 ?
N2 C16 C17 . . 112.52(16) ?
N2 C16 H16A . . 109.1 ?
N2 C16 H16B . . 109.1 ?
C17 C16 H16A . . 109.1 ?
C17 C16 H16B . . 109.1 ?
H16A C16 H16B . . 107.8 ?
C16 C17 H17A . . 109.5 ?
C16 C17 H17B . . 109.5 ?
C16 C17 H17C . . 109.5 ?
H17A C17 H17B . . 109.5 ?
H17A C17 H17C . . 109.5 ?
H17B C17 H17C . . 109.5 ?

loop_
_geom_bond_atom_site_label_1
_geom_bond_atom_site_label_2
_geom_bond_site_symmetry_2
_geom_bond_distance
_geom_bond_publ_flag
Br1 C7 . 1.8999(18) ?
Mn1 O1 . 2.1238(10) yes
Mn1 O1 3_655 2.1238(10) ?
Mn1 O4 . 2.1987(11) yes
Mn1 O4 3_655 2.1987(11) ?
Mn1 N1 3_655 2.3014(13) ?
Mn1 N1 . 2.3014(13) yes
O1 C1 . 1.2611(17) ?
O2 C1 . 1.2396(19) ?
O3 C13 . 1.2444(18) ?
O4 H41 . 0.870(15) ?
O4 H42 . 0.89(2) ?
N1 C8 . 1.3407(19) ?
N1 C12 . 1.339(2) ?
N2 C13 . 1.3362(19) ?
N2 C14 . 1.471(2) ?
N2 C16 . 1.465(2) ?
C2 C1 . 1.514(2) ?
C2 C3 . 1.388(2) ?
C3 H3 . 0.9300 ?
C4 C3 . 1.384(2) ?
C4 C5 . 1.391(3) ?
C4 H4 . 0.9300 ?
C5 H5 . 0.9300 ?
C6 C5 . 1.380(3) ?
C6 H6 . 0.9300 ?
C7 C2 . 1.392(2) ?
C7 C6 . 1.388(2) ?
C8 C9 . 1.386(2) ?
C8 H8 . 0.9300 ?
C9 H9 . 0.9300 ?
C10 C9 . 1.382(2) ?
C10 C11 . 1.391(2) ?
C10 H10 . 0.9300 ?
C11 C12 . 1.385(2) ?
C12 H12 . 0.9300 ?
C13 C11 . 1.496(2) ?
C14 C15 . 1.519(2) ?
C14 H14A . 0.9700 ?
C14 H14B . 0.9700 ?
C15 H15A . 0.9600 ?
C15 H15B . 0.9600 ?
C15 H15C . 0.9600 ?
C16 H16A . 0.9700 ?
C16 H16B . 0.9700 ?
C17 C16 . 1.518(3) ?
C17 H17A . 0.9600 ?
C17 H17B . 0.9600 ?
C17 H17C . 0.9600 ?

loop_
_geom_hbond_atom_site_label_D
_geom_hbond_atom_site_label_H
_geom_hbond_atom_site_label_A
_geom_hbond_site_symmetry_A
_geom_hbond_distance_DH
_geom_hbond_distance_HA
_geom_hbond_distance_DA
_geom_hbond_angle_DHA
_geom_hbond_publ_flag
O4 H41 O3 4_666 0.870(18) 1.86(2) 2.7207(16) 168(2) yes
O4 H42 O2 3_655 0.89(2) 1.83(2) 2.6658(19) 155.1(19) yes

loop_
_geom_torsion_atom_site_label_1
_geom_torsion_atom_site_label_2
_geom_torsion_atom_site_label_3
_geom_torsion_atom_site_label_4
_geom_torsion_site_symmetry_1
_geom_torsion_site_symmetry_2
_geom_torsion_site_symmetry_3
_geom_torsion_site_symmetry_4
_geom_torsion
_geom_torsion_publ_flag
O1 Mn1 N1 C12 . . . . -114.25(11) ?
O1 Mn1 N1 C12 3_655 . . . 65.75(11) ?
O4 Mn1 N1 C12 . . . . 156.15(11) ?
O4 Mn1 N1 C12 3_655 . . . -23.85(11) ?
O1 Mn1 N1 C8 . . . . 66.53(12) ?
O1 Mn1 N1 C8 3_655 . . . -113.47(12) ?
O4 Mn1 N1 C8 . . . . -23.07(12) ?
O4 Mn1 N1 C8 3_655 . . . 156.93(12) ?
O4 Mn1 O1 C1 . . . . 179.20(13) ?
O4 Mn1 O1 C1 3_655 . . . -0.80(13) ?
N1 Mn1 O1 C1 3_655 . . . -94.00(13) ?
N1 Mn1 O1 C1 . . . . 86.00(13) ?
Mn1 O1 C1 O2 . . . . 15.7(2) ?
Mn1 O1 C1 C2 . . . . -164.62(10) ?
Mn1 N1 C8 C9 . . . . 178.27(11) ?
C12 N1 C8 C9 . . . . -1.0(2) ?
Mn1 N1 C12 C11 . . . . -178.48(11) ?
C8 N1 C12 C11 . . . . 0.8(2) ?
C14 N2 C13 O3 . . . . -3.8(2) ?
C14 N2 C13 C11 . . . . 175.90(13) ?
C16 N2 C13 O3 . . . . -175.90(15) ?
C16 N2 C13 C11 . . . . 3.8(2) ?
C13 N2 C14 C15 . . . . -89.33(17) ?
C13 N2 C16 C17 . . . . -109.22(18) ?
C14 N2 C16 C17 . . . . 78.48(18) ?
C16 N2 C14 C15 . . . . 83.48(18) ?
C3 C2 C1 O1 . . . . -77.81(19) ?
C3 C2 C1 O2 . . . . 101.89(19) ?
C7 C2 C1 O1 . . . . 98.69(18) ?
C7 C2 C1 O2 . . . . -81.6(2) ?
C1 C2 C3 C4 . . . . 175.46(14) ?
C7 C2 C3 C4 . . . . -1.1(2) ?
C5 C4 C3 C2 . . . . -1.0(2) ?
C3 C4 C5 C6 . . . . 2.0(3) ?
C7 C6 C5 C4 . . . . -0.8(2) ?
Br1 C7 C2 C1 . . . . 4.3(2) ?
Br1 C7 C2 C3 . . . . -179.13(11) ?
C6 C7 C2 C1 . . . . -174.25(14) ?
C6 C7 C2 C3 . . . . 2.3(2) ?
Br1 C7 C6 C5 . . . . -179.91(12) ?
C2 C7 C6 C5 . . . . -1.4(2) ?
N1 C8 C9 C10 . . . . -0.3(2) ?
C11 C10 C9 C8 . . . . 1.8(2) ?
C10 C11 C12 N1 . . . . 0.7(2) ?
C13 C11 C12 N1 . . . . 175.36(13) ?
C9 C10 C11 C12 . . . . -1.9(2) ?
C9 C10 C11 C13 . . . . -176.78(13) ?
O3 C13 C11 C10 . . . . 61.46(19) ?
O3 C13 C11 C12 . . . . -113.21(16) ?
N2 C13 C11 C10 . . . . -118.22(16) ?
N2 C13 C11 C12 . . . . 67.11(19) ?
